data_4033456
loop_
_publ_author_name
'Lefebvre, Corentin'
'Michelin, Cl\'ement'
'Martzel, Thomas'
'Djou'ou Mvondo, Vaneck'
'Bulach, V\'eronique'
'Abe, Manabu'
'Hoffmann, Norbert'

_publ_section_title
;
 Photochemically Induced Intramolecular Radical Cyclization Reactions with
 Imines.
;
_journal_issue 4
_journal_name_full 'The Journal of organic chemistry'
_journal_page_first 1867
_journal_page_last 1875
_journal_paper_doi 10.1021/acs.joc.7b02810
_journal_volume 83
_journal_year 2018
_chemical_formula_moiety 'C16 H16 F3 N O4'
_chemical_formula_sum 'C16 H16 F3 N O4'
_chemical_formula_weight 343.30
_space_group_crystal_system monoclinic
_space_group_IT_number 15
_space_group_name_Hall '-C 2yc'
_space_group_name_H-M_alt 'C 1 2/c 1'
_symmetry_space_group_name_Hall '-C 2yc'
_symmetry_space_group_name_H-M 'C 1 2/c 1'
_atom_sites_solution_hydrogens mixed
_audit_creation_method SHELXL-2014/6
_cell_angle_alpha 90
_cell_angle_beta 111.535(3)
_cell_angle_gamma 90
_cell_formula_units_Z 8
_cell_length_a 35.6381(16)
_cell_length_b 6.3353(2)
_cell_length_c 14.7029(7)
_cell_measurement_reflns_used 32000
_cell_measurement_temperature 173(2)
_cell_measurement_theta_max 25.
_cell_measurement_theta_min 2.5
_cell_volume 3087.9(2)
_computing_cell_refinement 'Bruker SAINT'
_computing_data_collection 'Bruker APEX2'
_computing_data_reduction 'Bruker SAINT'
_computing_molecular_graphics 'Bruker SHELXTL'
_computing_publication_material 'Bruker SHELXTL'
_computing_structure_refinement 'SHELXL-2014 (Sheldrick 2014)'
_computing_structure_solution 'SHELXS-97 (Sheldrick 2008)'
_diffrn_ambient_temperature 173(2)
_diffrn_measured_fraction_theta_full 0.999
_diffrn_measured_fraction_theta_max 0.993
_diffrn_measurement_device_type 'Bruker APEX-II CCD'
_diffrn_measurement_method '\f and \w scans'
_diffrn_radiation_type MoK\a
_diffrn_radiation_wavelength 0.71073
_diffrn_reflns_av_R_equivalents 0.0217
_diffrn_reflns_av_unetI/netI 0.0177
_diffrn_reflns_Laue_measured_fraction_full 0.999
_diffrn_reflns_Laue_measured_fraction_max 0.993
_diffrn_reflns_limit_h_max 50
_diffrn_reflns_limit_h_min -49
_diffrn_reflns_limit_k_max 8
_diffrn_reflns_limit_k_min -6
_diffrn_reflns_limit_l_max 20
_diffrn_reflns_limit_l_min -20
_diffrn_reflns_number 32836
_diffrn_reflns_point_group_measured_fraction_full 0.999
_diffrn_reflns_point_group_measured_fraction_max 0.993
_diffrn_reflns_theta_full 25.242
_diffrn_reflns_theta_max 30.069
_diffrn_reflns_theta_min 2.458
_exptl_absorpt_coefficient_mu 0.129
_exptl_absorpt_correction_T_max 0.994
_exptl_absorpt_correction_T_min 0.981
_exptl_absorpt_correction_type multi-scan
_exptl_absorpt_process_details sadabs
_exptl_crystal_colour colorless
_exptl_crystal_density_diffrn 1.477
_exptl_crystal_density_meas ?
_exptl_crystal_description plate
_exptl_crystal_F_000 1424
_exptl_crystal_size_max 0.120
_exptl_crystal_size_mid 0.120
_exptl_crystal_size_min 0.060
_refine_diff_density_max 0.441
_refine_diff_density_min -0.287
_refine_diff_density_rms 0.054
_refine_ls_extinction_method none
_refine_ls_goodness_of_fit_ref 1.008
_refine_ls_hydrogen_treatment mixed
_refine_ls_matrix_type full
_refine_ls_number_parameters 221
_refine_ls_number_reflns 4511
_refine_ls_number_restraints 0
_refine_ls_restrained_S_all 1.008
_refine_ls_R_factor_all 0.0613
_refine_ls_R_factor_gt 0.0472
_refine_ls_shift/su_max 0.000
_refine_ls_shift/su_mean 0.000
_refine_ls_structure_factor_coef Fsqd
_refine_ls_weighting_details 'w=1/[\s^2^(Fo^2^)+(0.0652P)^2^+3.7099P] where P=(Fo^2^+2Fc^2^)/3'
_refine_ls_weighting_scheme calc
_refine_ls_wR_factor_gt 0.1265
_refine_ls_wR_factor_ref 0.1368
_reflns_Friedel_coverage 0.000
_reflns_number_gt 3578
_reflns_number_total 4511
_reflns_threshold_expression 'I > 2\s(I)'
_cod_data_source_file jo7b02810_si_001.cif
_cod_data_source_block e3244a_(10b)
_cod_depositor_comments
;
The following automatic conversions were performed:

'_exptl_crystal_density_meas' value 'none' was changed to '?' - the
value is perceived as not measured.

Automatic conversion script
Id: cif_fix_values 4973 2017-02-22 13:04:09Z antanas 

 Adding full bibliography for 4033456--4033458.cif.
;
_cod_database_code 4033456
_shelx_space_group_comment
;
The symmetry employed for this shelxl refinement is uniquely defined
by the following loop, which should always be used as a source of
symmetry information in preference to the above space-group names.
They are only intended as comments.
;
_shelx_estimated_absorpt_t_min 0.985
_shelx_estimated_absorpt_t_max 0.992
_shelxl_version_number 2014/6

loop_
_space_group_symop_operation_xyz
'x, y, z'
'-x, y, -z+1/2'
'x+1/2, y+1/2, z'
'-x+1/2, y+1/2, -z+1/2'
'-x, -y, -z'
'x, -y, z-1/2'
'-x+1/2, -y+1/2, -z'
'x+1/2, -y+1/2, z-1/2'

loop_
_atom_site_label
_atom_site_type_symbol
_atom_site_fract_x
_atom_site_fract_y
_atom_site_fract_z
_atom_site_U_iso_or_equiv
_atom_site_adp_type
_atom_site_occupancy
_atom_site_site_symmetry_order
_atom_site_calc_flag
_atom_site_refinement_flags_posn
_atom_site_refinement_flags_adp
C1 C 0.12815(4) 0.6205(2) 0.10432(10) 0.0193(2) Uani 1 1 d . .
N1 N 0.10423(3) 0.77547(19) 0.03229(9) 0.0215(2) Uani 1 1 d . .
H1 H 0.1082(5) 0.904(3) 0.0581(13) 0.029(5) Uiso 1 1 d . .
C2 C 0.12162(4) 0.6550(2) 0.20340(10) 0.0226(3) Uani 1 1 d . .
C3 C 0.07639(5) 0.6301(3) 0.18665(13) 0.0335(4) Uani 1 1 d . .
H3A H 0.0695 0.4781 0.1809 0.040 Uiso 1 1 calc R U
H3B H 0.0716 0.6861 0.2443 0.040 Uiso 1 1 calc R U
C4 C 0.04850(5) 0.7451(3) 0.09442(14) 0.0353(4) Uani 1 1 d . .
H4A H 0.0205 0.6936 0.0765 0.042 Uiso 1 1 calc R U
H4B H 0.0488 0.8987 0.1070 0.042 Uiso 1 1 calc R U
C5 C 0.06329(4) 0.7025(2) 0.01137(12) 0.0291(3) Uani 1 1 d . .
O1 O 0.06655(3) 0.47785(16) 0.00016(8) 0.0297(2) Uani 1 1 d . .
C6 C 0.10507(4) 0.4200(2) 0.05669(10) 0.0236(3) Uani 1 1 d . .
O2 O 0.11578(4) 0.24106(16) 0.06323(9) 0.0314(3) Uani 1 1 d . .
C7 C 0.17217(4) 0.6222(2) 0.11576(9) 0.0196(3) Uani 1 1 d . .
C8 C 0.19733(4) 0.4489(2) 0.15285(10) 0.0266(3) Uani 1 1 d . .
H8 H 0.1872 0.3263 0.1731 0.032 Uiso 1 1 calc R U
C9 C 0.23747(5) 0.4560(3) 0.16004(12) 0.0337(4) Uani 1 1 d . .
H9 H 0.2545 0.3376 0.1849 0.040 Uiso 1 1 calc R U
C10 C 0.25258(5) 0.6337(3) 0.13129(12) 0.0361(4) Uani 1 1 d . .
H10 H 0.2798 0.6366 0.1355 0.043 Uiso 1 1 calc R U
C11 C 0.22800(5) 0.8076(3) 0.09621(12) 0.0330(3) Uani 1 1 d . .
H11 H 0.2385 0.9309 0.0774 0.040 Uiso 1 1 calc R U
C12 C 0.18794(4) 0.8017(2) 0.08857(10) 0.0244(3) Uani 1 1 d . .
H12 H 0.1712 0.9214 0.0645 0.029 Uiso 1 1 calc R U
O3 O 0.14535(3) 0.50449(16) 0.26942(7) 0.0271(2) Uani 1 1 d . .
C13 C 0.15020(6) 0.5426(3) 0.36989(12) 0.0355(4) Uani 1 1 d . .
H13A H 0.1692 0.4383 0.4128 0.043 Uiso 1 1 calc R U
H13B H 0.1239 0.5262 0.3776 0.043 Uiso 1 1 calc R U
C14 C 0.16617(6) 0.7630(3) 0.39929(12) 0.0353(4) Uani 1 1 d . .
H14A H 0.1939 0.7742 0.3995 0.042 Uiso 1 1 calc R U
H14B H 0.1671 0.7938 0.4661 0.042 Uiso 1 1 calc R U
C15 C 0.13904(5) 0.9205(3) 0.32796(12) 0.0331(4) Uani 1 1 d . .
H15A H 0.1122 0.9212 0.3334 0.040 Uiso 1 1 calc R U
H15B H 0.1507 1.0639 0.3436 0.040 Uiso 1 1 calc R U
O4 O 0.13494(3) 0.86442(16) 0.22938(8) 0.0250(2) Uani 1 1 d . .
C16 C 0.03577(5) 0.7859(3) -0.08832(15) 0.0393(4) Uani 1 1 d . .
F1 F -0.00243(3) 0.7232(2) -0.11024(10) 0.0600(4) Uani 1 1 d . .
F2 F 0.03540(3) 0.99726(17) -0.08674(10) 0.0541(3) Uani 1 1 d . .
F3 F 0.04723(4) 0.7278(2) -0.16059(8) 0.0538(3) Uani 1 1 d . .

loop_
_atom_site_aniso_label
_atom_site_aniso_U_11
_atom_site_aniso_U_22
_atom_site_aniso_U_33
_atom_site_aniso_U_23
_atom_site_aniso_U_13
_atom_site_aniso_U_12
C1 0.0220(6) 0.0138(6) 0.0231(6) -0.0001(5) 0.0093(5) -0.0005(4)
N1 0.0182(5) 0.0153(5) 0.0287(6) 0.0005(4) 0.0059(4) 0.0005(4)
C2 0.0281(6) 0.0172(6) 0.0272(6) -0.0045(5) 0.0156(5) -0.0051(5)
C3 0.0299(7) 0.0354(9) 0.0429(9) -0.0107(7) 0.0224(7) -0.0113(6)
C4 0.0222(6) 0.0323(9) 0.0544(10) -0.0109(7) 0.0176(7) -0.0036(6)
C5 0.0217(6) 0.0206(7) 0.0418(8) -0.0043(6) 0.0078(6) -0.0017(5)
O1 0.0272(5) 0.0197(5) 0.0382(6) -0.0054(4) 0.0074(4) -0.0050(4)
C6 0.0288(6) 0.0180(6) 0.0257(6) -0.0025(5) 0.0119(5) -0.0031(5)
O2 0.0408(6) 0.0155(5) 0.0373(6) -0.0030(4) 0.0137(5) -0.0012(4)
C7 0.0210(6) 0.0216(6) 0.0169(5) -0.0013(5) 0.0077(5) 0.0015(5)
C8 0.0296(7) 0.0256(7) 0.0250(7) 0.0022(6) 0.0106(5) 0.0064(6)
C9 0.0288(7) 0.0403(9) 0.0313(8) -0.0002(7) 0.0102(6) 0.0132(6)
C10 0.0233(7) 0.0506(10) 0.0369(8) -0.0063(7) 0.0138(6) 0.0026(7)
C11 0.0274(7) 0.0402(9) 0.0359(8) -0.0032(7) 0.0171(6) -0.0061(6)
C12 0.0243(6) 0.0254(7) 0.0241(6) 0.0008(5) 0.0098(5) 0.0003(5)
O3 0.0429(6) 0.0195(5) 0.0233(5) -0.0004(4) 0.0173(4) -0.0019(4)
C13 0.0555(10) 0.0328(8) 0.0256(7) -0.0041(6) 0.0237(7) -0.0111(7)
C14 0.0490(9) 0.0350(9) 0.0266(7) -0.0087(6) 0.0195(7) -0.0120(7)
C15 0.0414(8) 0.0277(8) 0.0384(8) -0.0157(6) 0.0243(7) -0.0089(6)
O4 0.0315(5) 0.0165(5) 0.0317(5) -0.0059(4) 0.0171(4) -0.0040(4)
C16 0.0227(7) 0.0333(9) 0.0508(10) 0.0003(8) 0.0005(7) 0.0013(6)
F1 0.0234(5) 0.0633(8) 0.0729(9) 0.0014(6) -0.0062(5) -0.0088(5)
F2 0.0381(6) 0.0323(6) 0.0735(8) 0.0080(5) -0.0013(5) 0.0080(4)
F3 0.0472(6) 0.0634(8) 0.0370(6) 0.0018(5) -0.0006(5) 0.0108(6)

loop_
_atom_type_symbol
_atom_type_description
_atom_type_scat_dispersion_real
_atom_type_scat_dispersion_imag
_atom_type_scat_source
C C 0.0033 0.0016 'International Tables Vol C Tables 4.2.6.8 and 6.1.1.4'
H H 0.0000 0.0000 'International Tables Vol C Tables 4.2.6.8 and 6.1.1.4'
N N 0.0061 0.0033 'International Tables Vol C Tables 4.2.6.8 and 6.1.1.4'
O O 0.0106 0.0060 'International Tables Vol C Tables 4.2.6.8 and 6.1.1.4'
F F 0.0171 0.0103 'International Tables Vol C Tables 4.2.6.8 and 6.1.1.4'

loop_
_geom_angle_atom_site_label_1
_geom_angle_atom_site_label_2
_geom_angle_atom_site_label_3
_geom_angle
N1 C1 C7 112.27(10)
N1 C1 C6 98.78(10)
C7 C1 C6 114.57(11)
N1 C1 C2 109.37(11)
C7 C1 C2 113.29(11)
C6 C1 C2 107.52(10)
C5 N1 C1 102.25(11)
C5 N1 H1 111.8(12)
C1 N1 H1 110.2(12)
O3 C2 O4 113.21(11)
O3 C2 C3 111.67(12)
O4 C2 C3 111.47(11)
O3 C2 C1 106.86(10)
O4 C2 C1 103.40(10)
C3 C2 C1 109.76(11)
C4 C3 C2 112.96(12)
C4 C3 H3A 109.0
C2 C3 H3A 109.0
C4 C3 H3B 109.0
C2 C3 H3B 109.0
H3A C3 H3B 107.8
C5 C4 C3 108.75(12)
C5 C4 H4A 109.9
C3 C4 H4A 109.9
C5 C4 H4B 109.9
C3 C4 H4B 109.9
H4A C4 H4B 108.3
O1 C5 N1 102.80(11)
O1 C5 C4 109.45(13)
N1 C5 C4 113.00(13)
O1 C5 C16 106.39(13)
N1 C5 C16 109.53(13)
C4 C5 C16 114.78(14)
C6 O1 C5 107.46(11)
O2 C6 O1 121.70(13)
O2 C6 C1 130.53(13)
O1 C6 C1 107.77(11)
C12 C7 C8 119.09(12)
C12 C7 C1 119.04(12)
C8 C7 C1 121.88(12)
C7 C8 C9 119.84(14)
C7 C8 H8 120.1
C9 C8 H8 120.1
C10 C9 C8 120.51(15)
C10 C9 H9 119.7
C8 C9 H9 119.7
C9 C10 C11 119.93(14)
C9 C10 H10 120.0
C11 C10 H10 120.0
C10 C11 C12 119.92(15)
C10 C11 H11 120.0
C12 C11 H11 120.0
C7 C12 C11 120.69(14)
C7 C12 H12 119.7
C11 C12 H12 119.7
C2 O3 C13 114.21(11)
O3 C13 C14 109.80(12)
O3 C13 H13A 109.7
C14 C13 H13A 109.7
O3 C13 H13B 109.7
C14 C13 H13B 109.7
H13A C13 H13B 108.2
C13 C14 C15 109.51(14)
C13 C14 H14A 109.8
C15 C14 H14A 109.8
C13 C14 H14B 109.8
C15 C14 H14B 109.8
H14A C14 H14B 108.2
O4 C15 C14 109.66(12)
O4 C15 H15A 109.7
C14 C15 H15A 109.7
O4 C15 H15B 109.7
C14 C15 H15B 109.7
H15A C15 H15B 108.2
C2 O4 C15 113.69(11)
F3 C16 F1 108.08(15)
F3 C16 F2 107.46(17)
F1 C16 F2 106.59(14)
F3 C16 C5 113.29(14)
F1 C16 C5 111.47(16)
F2 C16 C5 109.65(15)

loop_
_geom_bond_atom_site_label_1
_geom_bond_atom_site_label_2
_geom_bond_distance
C1 N1 1.4660(17)
C1 C7 1.5153(17)
C1 C6 1.5356(18)
C1 C2 1.5725(18)
N1 C5 1.4520(18)
N1 H1 0.88(2)
C2 O3 1.4015(18)
C2 O4 1.4134(16)
C2 C3 1.5470(19)
C3 C4 1.539(3)
C3 H3A 0.9900
C3 H3B 0.9900
C4 C5 1.521(2)
C4 H4A 0.9900
C4 H4B 0.9900
C5 O1 1.4421(18)
C5 C16 1.528(2)
O1 C6 1.3683(18)
C6 O2 1.1885(17)
C7 C12 1.3903(19)
C7 C8 1.3958(19)
C8 C9 1.396(2)
C8 H8 0.9500
C9 C10 1.379(3)
C9 H9 0.9500
C10 C11 1.384(3)
C10 H10 0.9500
C11 C12 1.3908(19)
C11 H11 0.9500
C12 H12 0.9500
O3 C13 1.4432(18)
C13 C14 1.510(2)
C13 H13A 0.9900
C13 H13B 0.9900
C14 C15 1.512(3)
C14 H14A 0.9900
C14 H14B 0.9900
C15 O4 1.4467(18)
C15 H15A 0.9900
C15 H15B 0.9900
C16 F3 1.323(2)
C16 F1 1.3391(19)
C16 F2 1.339(2)
